data_7033643
loop_
_publ_author_name
'Haiges, R.'
'B\'elanger-Chabot, G'
'Kaplan, S. M.'
'Christe, K. O.'

_publ_section_title
;
 Synthesis and structural characterization of
 3,5-dinitro-1,2,4-triazolates.
;
_journal_issue 7
_journal_name_full 'Dalton transactions (Cambridge, England : 2003)'
_journal_page_first 2978
_journal_page_last 2988
_journal_paper_doi 10.1039/c4dt03583f
_journal_volume 44
_journal_year 2015
_chemical_formula_moiety 'C2 N5 O4, C4 H12 N'
_chemical_formula_sum 'C6 H12 N6 O4'
_chemical_formula_weight 232.22
_space_group_crystal_system monoclinic
_space_group_IT_number 14
_space_group_name_Hall '-P 2ybc'
_space_group_name_H-M_alt 'P 1 21/c 1'
_symmetry_space_group_name_Hall '-P 2ybc'
_symmetry_space_group_name_H-M 'P 1 21/c 1'
_atom_sites_solution_hydrogens geom
_audit_update_record
;
2015-01-02 deposited with the CCDC.
2015-01-09 downloaded from the CCDC.
;
_cell_angle_alpha 90
_cell_angle_beta 92.6300(10)
_cell_angle_gamma 90
_cell_formula_units_Z 4
_cell_length_a 6.1515(3)
_cell_length_b 17.1906(10)
_cell_length_c 9.8599(5)
_cell_measurement_reflns_used 7015
_cell_measurement_temperature 100.(2)
_cell_measurement_theta_max 30.2519
_cell_measurement_theta_min 2.3699
_cell_volume 1041.57(10)
_computing_cell_refinement 'APEX2 v2014.9-0 (Bruker AXS)'
_computing_data_collection 'Bruker Instrument Service v2012.12.0.3'
_computing_data_reduction 'SAINT V8.34A (Bruker AXS, 2013)'
_computing_publication_material 'SHELXTL XL 2014/6 (Bruker AXS)'
_computing_structure_refinement 'SHELXTL XL 2014/6 (Bruker AXS)'
_computing_structure_solution 'SHELXTL XS 2013/1 (Bruker AXS)'
_diffrn_ambient_temperature 100.(2)
_diffrn_detector_area_resol_mean 8.3333
_diffrn_measured_fraction_theta_full 0.996
_diffrn_measured_fraction_theta_max 0.996
_diffrn_measurement_device_type 'Bruker APEX II CCD'
_diffrn_measurement_method 'omega- and phi-scans'
_diffrn_radiation_monochromator 'TRIUMPH curved-crystal'
_diffrn_radiation_type 'MoK\a '
_diffrn_radiation_wavelength 0.71073
_diffrn_reflns_av_R_equivalents 0.0146
_diffrn_reflns_av_unetI/netI 0.0170
_diffrn_reflns_limit_h_max 8
_diffrn_reflns_limit_h_min -8
_diffrn_reflns_limit_k_max 24
_diffrn_reflns_limit_k_min 0
_diffrn_reflns_limit_l_max 13
_diffrn_reflns_limit_l_min 0
_diffrn_reflns_number 3159
_diffrn_reflns_theta_full 30.47
_diffrn_reflns_theta_max 30.47
_diffrn_reflns_theta_min 2.37
_diffrn_source 'fine-focus tube'
_exptl_absorpt_coefficient_mu 0.124
_exptl_absorpt_correction_T_max 0.98
_exptl_absorpt_correction_T_min 0.95
_exptl_absorpt_correction_type multi-scan
_exptl_absorpt_process_details 'Bruker TWINABS V2014/4'
_exptl_crystal_colour 'clear colourless'
_exptl_crystal_density_diffrn 1.481
_exptl_crystal_density_method 'not measured'
_exptl_crystal_description prism
_exptl_crystal_F_000 488
_exptl_crystal_size_max 0.398
_exptl_crystal_size_mid 0.217
_exptl_crystal_size_min 0.122
_refine_diff_density_max 0.425
_refine_diff_density_min -0.249
_refine_ls_extinction_method none
_refine_ls_goodness_of_fit_ref 1.096
_refine_ls_hydrogen_treatment constr
_refine_ls_matrix_type full
_refine_ls_number_parameters 184
_refine_ls_number_reflns 3159
_refine_ls_number_restraints 28
_refine_ls_restrained_S_all 1.096
_refine_ls_R_factor_all 0.0455
_refine_ls_R_factor_gt 0.0406
_refine_ls_shift/su_max 0.000
_refine_ls_shift/su_mean 0.000
_refine_ls_structure_factor_coef Fsqd
_refine_ls_weighting_details 'w=1/[\s^2^(Fo^2^)+(0.0572P)^2^+0.2829P] where P=(Fo^2^+2Fc^2^)/3'
_refine_ls_weighting_scheme calc
_refine_ls_wR_factor_gt 0.1086
_refine_ls_wR_factor_ref 0.1120
_reflns_number_gt 2867
_reflns_number_total 3159
_reflns_threshold_expression 'I > 2\s(I)'
_cod_data_source_file c4dt03583f2.cif
_cod_data_source_block C6H12N6O4
_cod_depositor_comments 'Adding full bibliography for 7033635--7033643.cif.'
_cod_database_code 7033643

loop_
_space_group_symop_operation_xyz
'x, y, z'
'-x, y+1/2, -z+1/2'
'-x, -y, -z'
'x, -y-1/2, z-1/2'

loop_
_atom_site_type_symbol
_atom_site_label
_atom_site_fract_x
_atom_site_fract_y
_atom_site_fract_z
_atom_site_U_iso_or_equiv
_atom_site_adp_type
_atom_site_calc_flag
_atom_site_refinement_flags_adp
_atom_site_refinement_flags_occupancy
_atom_site_refinement_flags_posn
_atom_site_occupancy
_atom_site_disorder_assembly
_atom_site_disorder_group
C C3 0.2023(4) 0.42712(9) 0.86891(18) 0.0415(4) Uani d . . . 1.0 . .
H H3A 0.2097 0.4541 0.9566 0.062 Uiso calc U . R 1.0 . .
H H3B 0.0524 0.4283 0.8308 0.062 Uiso calc U . R 1.0 . .
H H3C 0.2984 0.4531 0.8065 0.062 Uiso calc U . R 1.0 . .
C C4 0.2689(3) 0.30501(10) 0.75384(14) 0.0308(3) Uani d . . . 1.0 . .
H H4A 0.3207 0.2515 0.7666 0.046 Uiso calc U . R 1.0 . .
H H4B 0.3638 0.3326 0.6928 0.046 Uiso calc U . R 1.0 . .
H H4C 0.1199 0.3043 0.7141 0.046 Uiso calc U . R 1.0 . .
C C5 0.4957(3) 0.34277(11) 0.95365(18) 0.0353(4) Uani d . . . 1.0 . .
H H5A 0.5374 0.2885 0.9703 0.053 Uiso calc U . R 1.0 . .
H H5B 0.4978 0.371 1.04 0.053 Uiso calc U . R 1.0 . .
H H5C 0.5987 0.3669 0.8935 0.053 Uiso calc U . R 1.0 . .
C C6 0.1193(3) 0.30403(11) 0.97743(19) 0.0378(4) Uani d . . . 1.0 . .
H H6A 0.1149 0.331 1.0648 0.057 Uiso calc U . R 1.0 . .
H H6B 0.1699 0.2505 0.9923 0.057 Uiso calc U . R 1.0 . .
H H6C -0.0267 0.3033 0.9334 0.057 Uiso calc U . R 1.0 . .
N N6 0.27214(17) 0.34569(6) 0.88835(10) 0.0169(2) Uani d . . . 1.0 . .
C C1 0.7680(2) 0.39433(7) 0.42610(12) 0.0152(2) Uani d . P D 0.9602(11) A 1
C C2 0.74165(19) 0.46874(8) 0.58067(12) 0.0157(2) Uani d . P D 0.9602(11) A 1
N N1 0.7414(2) 0.39849(7) 0.63943(11) 0.0212(2) Uani d . P D 0.9602(11) A 1
N N2 0.7584(2) 0.34801(6) 0.53445(11) 0.0212(2) Uani d . P D 0.9602(11) A 1
N N3 0.75917(16) 0.47107(6) 0.44636(11) 0.01488(19) Uani d . P D 0.9602(11) A 1
N N4 0.7886(2) 0.36165(7) 0.29179(12) 0.0193(2) Uani d . P D 0.9602(11) A 1
N N5 0.72257(18) 0.53863(7) 0.66087(12) 0.0205(2) Uani d . P D 0.9602(11) A 1
O O1 0.83042(19) 0.40703(7) 0.19958(11) 0.0273(2) Uani d . P D 0.9602(11) A 1
O O2 0.7646(2) 0.29171(6) 0.27647(12) 0.0338(3) Uani d . P D 0.9602(11) A 1
O O3 0.73521(17) 0.60172(6) 0.60315(11) 0.0266(2) Uani d . P D 0.9602(11) A 1
O O4 0.6933(2) 0.53090(8) 0.78278(13) 0.0323(3) Uani d . P D 0.9602(11) A 1
C C1' 0.774(5) 0.4323(11) 0.4591(19) 0.0152(2) Uani d . P D 0.0398(11) A 2
C C2' 0.740(5) 0.5084(12) 0.6096(17) 0.0157(2) Uani d . P D 0.0398(11) A 2
N N1' 0.745(5) 0.5510(11) 0.4956(19) 0.0212(2) Uani d . P D 0.0398(11) A 2
N N2' 0.766(5) 0.4997(12) 0.395(2) 0.0212(2) Uani d . P D 0.0398(11) A 2
N N3' 0.759(4) 0.4324(13) 0.5966(19) 0.01488(19) Uani d . P D 0.0398(11) A 2
N N4' 0.797(5) 0.3630(11) 0.379(2) 0.0193(2) Uani d . P D 0.0398(11) A 2
N N5' 0.726(6) 0.5466(12) 0.740(2) 0.0205(2) Uani d . P D 0.0398(11) A 2
O O1' 0.832(5) 0.3018(12) 0.451(2) 0.0273(2) Uani d . P D 0.0398(11) A 2
O O2' 0.810(8) 0.376(2) 0.257(2) 0.0338(3) Uani d . P D 0.0398(11) A 2
O O3' 0.707(5) 0.5023(13) 0.836(2) 0.0266(2) Uani d . P D 0.0398(11) A 2
O O4' 0.699(5) 0.6167(12) 0.740(2) 0.0323(3) Uani d . P D 0.0398(11) A 2

loop_
_atom_site_aniso_label
_atom_site_aniso_U_11
_atom_site_aniso_U_22
_atom_site_aniso_U_33
_atom_site_aniso_U_12
_atom_site_aniso_U_13
_atom_site_aniso_U_23
C3 0.0595(11) 0.0193(6) 0.0433(8) 0.0053(7) -0.0233(8) 0.0026(6)
C4 0.0309(7) 0.0421(8) 0.0195(6) -0.0012(7) 0.0018(5) -0.0069(5)
C5 0.0239(7) 0.0485(9) 0.0328(8) 0.0049(7) -0.0073(6) -0.0043(7)
C6 0.0393(9) 0.0401(9) 0.0351(8) -0.0091(7) 0.0154(7) 0.0046(7)
N6 0.0162(4) 0.0192(5) 0.0151(4) 0.0004(4) -0.0002(4) 0.0016(3)
C1 0.0130(5) 0.0155(5) 0.0170(5) 0.0008(4) 0.0008(4) 0.0006(4)
C2 0.0119(5) 0.0178(5) 0.0174(5) 0.0002(5) -0.0002(4) -0.0014(4)
N1 0.0241(6) 0.0216(5) 0.0179(5) 0.0005(5) 0.0020(4) 0.0018(4)
N2 0.0267(6) 0.0175(5) 0.0194(5) 0.0016(5) 0.0018(4) 0.0023(4)
N3 0.0117(4) 0.0149(4) 0.0179(4) 0.0000(4) -0.0008(4) 0.0003(4)
N4 0.0192(5) 0.0202(6) 0.0184(5) 0.0011(4) 0.0002(5) -0.0014(4)
N5 0.0129(4) 0.0226(5) 0.0257(5) -0.0002(4) -0.0016(4) -0.0073(4)
O1 0.0362(6) 0.0284(5) 0.0177(4) 0.0027(5) 0.0046(4) 0.0016(4)
O2 0.0482(7) 0.0204(5) 0.0329(5) -0.0016(5) 0.0028(5) -0.0091(4)
O3 0.0209(5) 0.0186(4) 0.0400(6) 0.0010(4) -0.0021(4) -0.0059(4)
O4 0.0316(6) 0.0417(7) 0.0239(5) -0.0009(6) 0.0027(5) -0.0126(5)
C1' 0.0130(5) 0.0155(5) 0.0170(5) 0.0008(4) 0.0008(4) 0.0006(4)
C2' 0.0119(5) 0.0178(5) 0.0174(5) 0.0002(5) -0.0002(4) -0.0014(4)
N1' 0.0241(6) 0.0216(5) 0.0179(5) 0.0005(5) 0.0020(4) 0.0018(4)
N2' 0.0267(6) 0.0175(5) 0.0194(5) 0.0016(5) 0.0018(4) 0.0023(4)
N3' 0.0117(4) 0.0149(4) 0.0179(4) 0.0000(4) -0.0008(4) 0.0003(4)
N4' 0.0192(5) 0.0202(6) 0.0184(5) 0.0011(4) 0.0002(5) -0.0014(4)
N5' 0.0129(4) 0.0226(5) 0.0257(5) -0.0002(4) -0.0016(4) -0.0073(4)
O1' 0.0362(6) 0.0284(5) 0.0177(4) 0.0027(5) 0.0046(4) 0.0016(4)
O2' 0.0482(7) 0.0204(5) 0.0329(5) -0.0016(5) 0.0028(5) -0.0091(4)
O3' 0.0209(5) 0.0186(4) 0.0400(6) 0.0010(4) -0.0021(4) -0.0059(4)
O4' 0.0316(6) 0.0417(7) 0.0239(5) -0.0009(6) 0.0027(5) -0.0126(5)

loop_
_atom_type_symbol
_atom_type_description
_atom_type_scat_dispersion_real
_atom_type_scat_dispersion_imag
_atom_type_scat_source
C C 0.0033 0.0016 'International Tables Vol C Tables 4.2.6.8 and 6.1.1.4'
H H 0.0000 0.0000 'International Tables Vol C Tables 4.2.6.8 and 6.1.1.4'
N N 0.0061 0.0033 'International Tables Vol C Tables 4.2.6.8 and 6.1.1.4'
O O 0.0106 0.0060 'International Tables Vol C Tables 4.2.6.8 and 6.1.1.4'

loop_
_geom_angle_atom_site_label_1
_geom_angle_atom_site_label_2
_geom_angle_atom_site_label_3
_geom_angle
N6 C3 H3A 109.5
N6 C3 H3B 109.5
H3A C3 H3B 109.5
N6 C3 H3C 109.5
H3A C3 H3C 109.5
H3B C3 H3C 109.5
N6 C4 H4A 109.5
N6 C4 H4B 109.5
H4A C4 H4B 109.5
N6 C4 H4C 109.5
H4A C4 H4C 109.5
H4B C4 H4C 109.5
N6 C5 H5A 109.5
N6 C5 H5B 109.5
H5A C5 H5B 109.5
N6 C5 H5C 109.5
H5A C5 H5C 109.5
H5B C5 H5C 109.5
N6 C6 H6A 109.5
N6 C6 H6B 109.5
H6A C6 H6B 109.5
N6 C6 H6C 109.5
H6A C6 H6C 109.5
H6B C6 H6C 109.5
C3 N6 C5 110.20(12)
C3 N6 C6 110.08(14)
C5 N6 C6 108.75(12)
C3 N6 C4 109.63(11)
C5 N6 C4 109.93(11)
C6 N6 C4 108.21(12)
N3 C1 N2 117.75(12)
N3 C1 N4 121.69(11)
N2 C1 N4 120.56(11)
N3 C1 C2 41.39(7)
N2 C1 C2 76.35(8)
N4 C1 C2 163.09(10)
N3 C2 N1 117.26(12)
N3 C2 N5 122.02(12)
N1 C2 N5 120.72(11)
N3 C2 C1 41.45(7)
N1 C2 C1 75.81(8)
N5 C2 C1 163.46(10)
C2 N1 N2 104.17(10)
C1 N2 N1 103.66(10)
C2 N3 C1 97.16(11)
O2 N4 O1 124.06(13)
O2 N4 C1 118.69(11)
O1 N4 C1 117.25(11)
O3 N5 O4 124.24(13)
O3 N5 C2 118.13(11)
O4 N5 C2 117.62(12)
N2' C1' N3' 118.2(14)
N2' C1' N4' 117.8(15)
N3' C1' N4' 124.1(17)
N2' C1' C2' 77.2(10)
N3' C1' C2' 41.0(8)
N4' C1' C2' 165.1(15)
N3' C2' N1' 116.9(14)
N3' C2' N5' 122.9(16)
N1' C2' N5' 120.1(16)
N3' C2' C1' 42.7(8)
N1' C2' C1' 74.2(10)
N5' C2' C1' 165.5(16)
N2' N1' C2' 105.6(15)
C1' N2' N1' 103.1(15)
C2' N3' C1' 96.2(13)
O2' N4' O1' 132.(2)
O2' N4' C1' 114.(2)
O1' N4' C1' 113.2(18)
O4' N5' O3' 127.(2)
O4' N5' C2' 117.3(19)
O3' N5' C2' 114.6(19)

loop_
_geom_bond_atom_site_label_1
_geom_bond_atom_site_label_2
_geom_bond_distance
C3 N6 1.4741(18)
C3 H3A 0.98
C3 H3B 0.98
C3 H3C 0.98
C4 N6 1.4986(16)
C4 H4A 0.98
C4 H4B 0.98
C4 H4C 0.98
C5 N6 1.4923(18)
C5 H5A 0.98
C5 H5B 0.98
C5 H5C 0.98
C6 N6 1.4979(18)
C6 H6A 0.98
C6 H6B 0.98
C6 H6C 0.98
C1 N3 1.3356(15)
C1 N2 1.3360(15)
C1 N4 1.4495(17)
C1 C2 2.0019(17)
C2 N3 1.3341(15)
C2 N1 1.3395(16)
C2 N5 1.4460(16)
N1 N2 1.3584(15)
N4 O2 1.2198(16)
N4 O1 1.2341(15)
N5 O3 1.2290(16)
N5 O4 1.2307(18)
C1' N2' 1.319(17)
C1' N3' 1.363(17)
C1' N4' 1.440(16)
C1' C2' 1.997(15)
C2' N3' 1.318(17)
C2' N1' 1.343(17)
C2' N5' 1.452(16)
N1' N2' 1.338(17)
N4' O2' 1.225(18)
N4' O1' 1.282(17)
N5' O4' 1.218(17)
N5' O3' 1.223(17)
